data_8101830
loop_
_publ_author_name
'A. Mahjoub'

_publ_section_title
;
Crystal structure of benzyltrimethylammonium dithiobenzoate, [C~6~H~5~CH~2~N
(CH~3~)~3~][C~6~H~5~CS~2~]
;
_journal_issue 3
_journal_name_full 'Zeitschrift f\"ur Kristallographie - New Crystal Structures'
_journal_page_first 473
_journal_page_last 474
_journal_volume 220
_journal_year 2005
_chemical_formula_sum 'C17 H21 N S2'
_chemical_formula_weight 303.47
_chemical_name_common 'benzyltrimethylammonium dithiobenzoate'
_chemical_name_systematic
; 
benzyltrimethylammonium dithiobenzoate 
;
_space_group_IT_number 61
_symmetry_cell_setting orthorhombic
_symmetry_space_group_name_Hall '-P 2ac 2ab'
_symmetry_space_group_name_H-M 'P b c a'
_atom_sites_solution_hydrogens difmap
_atom_sites_solution_primary direct
_atom_sites_solution_secondary difmap
_audit_creation_method SHELXL-97
_cell_angle_alpha 90.00
_cell_angle_beta 90.00
_cell_angle_gamma 90.00
_cell_formula_units_Z 8
_cell_length_a 9.3909(19)
_cell_length_b 10.769(2)
_cell_length_c 31.959(6)
_cell_measurement_reflns_used 48
_cell_measurement_temperature 150(2)
_cell_measurement_theta_max 31.05
_cell_measurement_theta_min 2.52
_cell_volume 3232.0(11)
_computing_cell_refinement 'Siemens P3'
_computing_data_collection 'Siemens P3'
_computing_data_reduction 'Siemens SHELXTL PLUS'
_computing_molecular_graphics 'Siemens SHELXTL PLUS'
_computing_publication_material 'Siemens SHELXTL PLUS'
_computing_structure_refinement 'Siemens SHELXTL PLUS'
_computing_structure_solution 'Siemens SHELXTL PLUS'
_diffrn_ambient_temperature 150(2)
_diffrn_measured_fraction_theta_full 0.924
_diffrn_measured_fraction_theta_max 0.924
_diffrn_measurement_device_type 'Syntex P2~1~'
_diffrn_measurement_method theta/2theta
_diffrn_radiation_monochromator graphite
_diffrn_radiation_source 'fine-focus sealed tube'
_diffrn_radiation_type MoK\a
_diffrn_radiation_wavelength 0.71073
_diffrn_reflns_av_R_equivalents 0.0187
_diffrn_reflns_av_sigmaI/netI 0.3819
_diffrn_reflns_limit_h_max 13
_diffrn_reflns_limit_h_min 0
_diffrn_reflns_limit_k_max 15
_diffrn_reflns_limit_k_min -2
_diffrn_reflns_limit_l_max 46
_diffrn_reflns_limit_l_min -10
_diffrn_reflns_number 4892
_diffrn_reflns_theta_full 31.05
_diffrn_reflns_theta_max 31.05
_diffrn_reflns_theta_min 2.52
_diffrn_standards_interval_count 98
_diffrn_standards_number 2
_exptl_absorpt_coefficient_mu 0.320
_exptl_absorpt_correction_type none
_exptl_crystal_colour red
_exptl_crystal_density_diffrn 1.247
_exptl_crystal_density_method 'not measured'
_exptl_crystal_description prism
_exptl_crystal_F_000 1296
_exptl_crystal_size_max 0.5
_exptl_crystal_size_mid 0.3
_exptl_crystal_size_min 0.2
_refine_diff_density_max 0.244
_refine_diff_density_min -0.235
_refine_diff_density_rms 0.048
_refine_ls_extinction_method none
_refine_ls_goodness_of_fit_ref 0.748
_refine_ls_hydrogen_treatment refall
_refine_ls_matrix_type full
_refine_ls_number_parameters 265
_refine_ls_number_reflns 4776
_refine_ls_number_restraints 0
_refine_ls_restrained_S_all 0.748
_refine_ls_R_factor_all 0.1807
_refine_ls_R_factor_gt 0.0316
_refine_ls_shift/su_max 0.001
_refine_ls_shift/su_mean 0.000
_refine_ls_structure_factor_coef Fsqd
_refine_ls_weighting_details 'calc w=1/[\s^2^(Fo^2^)+(0.0381P)^2^+0.0000P] where P=(Fo^2^+2Fc^2^)/3'
_refine_ls_weighting_scheme calc
_refine_ls_wR_factor_gt 0.0744
_refine_ls_wR_factor_ref 0.0789
_reflns_number_gt 1853
_reflns_number_total 4776
_reflns_threshold_expression >2sigma(I)
_cod_data_source_file 1267-1599.cff
_cod_data_source_block A96BTMDB
_cod_original_cell_volume 3232.2(11)
_cod_original_sg_symbol_H-M Pbca
_cod_database_code 8101830

loop_
_symmetry_equiv_pos_as_xyz
'x, y, z'
'-x+1/2, -y, z+1/2'
'-x, y+1/2, -z+1/2'
'x+1/2, -y+1/2, -z'
'-x, -y, -z'
'x-1/2, y, -z-1/2'
'x, -y-1/2, z-1/2'
'-x-1/2, y-1/2, z'

loop_
_atom_site_label
_atom_site_type_symbol
_atom_site_fract_x
_atom_site_fract_y
_atom_site_fract_z
_atom_site_U_iso_or_equiv
_atom_site_adp_type
_atom_site_occupancy
_atom_site_symmetry_multiplicity
_atom_site_Wyckoff_symbol
_atom_site_calc_flag
_atom_site_refinement_flags
_atom_site_disorder_assembly
_atom_site_disorder_group
S1 S 0.03858(5) 0.04681(4) 0.102704(13) 0.02600(11) Uani 1 8 c d . . .
C1 C -0.1102(2) -0.59840(17) 0.10001(7) 0.0311(4) Uani 1 8 c d . . .
H1A H -0.1115(17) -0.5970(15) 0.0693(5) 0.025(5) Uiso 1 8 c d . . .
H1B H -0.2058(18) -0.6069(15) 0.1103(5) 0.023(5) Uiso 1 8 c d . . .
H1C H -0.0495(17) -0.6622(15) 0.1099(5) 0.019(4) Uiso 1 8 c d . . .
N1 N -0.05357(14) -0.47659(12) 0.11485(4) 0.0202(3) Uani 1 8 c d . . .
S2 S 0.15708(5) -0.16321(4) 0.152858(14) 0.02723(11) Uani 1 8 c d . . .
C2 C -0.0423(2) -0.4794(2) 0.16162(6) 0.0303(4) Uani 1 8 c d . . .
H2A H -0.0015(17) -0.4013(15) 0.1707(5) 0.021(4) Uiso 1 8 c d . . .
H2B H 0.023(2) -0.5463(18) 0.1701(6) 0.042(5) Uiso 1 8 c d . . .
H2C H -0.134(2) -0.4902(18) 0.1704(6) 0.048(6) Uiso 1 8 c d . . .
C3 C 0.09239(19) -0.45696(19) 0.09697(6) 0.0245(4) Uani 1 8 c d . . .
H3A H 0.0872(17) -0.4585(16) 0.0668(5) 0.027(5) Uiso 1 8 c d . . .
H3B H 0.1536(16) -0.5250(14) 0.1070(4) 0.016(4) Uiso 1 8 c d . . .
H3C H 0.1267(18) -0.3804(17) 0.1054(5) 0.028(5) Uiso 1 8 c d . . .
C4 C -0.15185(18) -0.37030(15) 0.10301(5) 0.0204(3) Uani 1 8 c d . . .
H4A H -0.2414(18) -0.3930(14) 0.1158(4) 0.018(4) Uiso 1 8 c d . . .
H4B H -0.1132(16) -0.2961(15) 0.1171(5) 0.022(4) Uiso 1 8 c d . . .
C5 C -0.16034(17) -0.34376(15) 0.05695(5) 0.0189(3) Uani 1 8 c d . . .
C6 C -0.08523(19) -0.24413(16) 0.04025(5) 0.0248(4) Uani 1 8 c d . . .
H6 H -0.0280(17) -0.1955(16) 0.0578(5) 0.027(5) Uiso 1 8 c d . . .
C7 C -0.09681(19) -0.21596(18) -0.00179(6) 0.0287(4) Uani 1 8 c d . . .
H7 H -0.0491(18) -0.1514(16) -0.0127(5) 0.028(5) Uiso 1 8 c d . . .
C8 C -0.18099(18) -0.28695(18) -0.02793(5) 0.0273(4) Uani 1 8 c d . . .
H8 H -0.1862(15) -0.2696(15) -0.0570(5) 0.020(4) Uiso 1 8 c d . . .
C9 C -0.2543(2) -0.38674(17) -0.01183(5) 0.0267(4) Uani 1 8 c d . . .
H9 H -0.3099(18) -0.4337(17) -0.0279(5) 0.030(5) Uiso 1 8 c d . . .
C10 C -0.2463(2) -0.41364(17) 0.03044(5) 0.0239(4) Uani 1 8 c d . . .
H10 H -0.2973(16) -0.4792(15) 0.0411(5) 0.014(4) Uiso 1 8 c d . . .
C11 C 0.05602(16) -0.03452(14) 0.14744(4) 0.0190(3) Uani 1 8 c d . . .
C12 C -0.02460(17) 0.01130(14) 0.18459(5) 0.0197(4) Uani 1 8 c d . . .
C13 C -0.03600(19) 0.13828(16) 0.19261(5) 0.0272(4) Uani 1 8 c d . . .
H13 H 0.0128(16) 0.1922(14) 0.1724(5) 0.024(5) Uiso 1 8 c d . . .
C14 C -0.1111(2) 0.1812(2) 0.22679(6) 0.0377(5) Uani 1 8 c d . . .
H14 H -0.1156(19) 0.2699(18) 0.2306(6) 0.042(6) Uiso 1 8 c d . . .
C15 C -0.1791(2) 0.0993(2) 0.25330(6) 0.0382(5) Uani 1 8 c d . . .
H15 H -0.229(2) 0.1261(17) 0.2770(6) 0.040(5) Uiso 1 8 c d . . .
C16 C -0.1695(2) -0.0265(2) 0.24575(6) 0.0371(5) Uani 1 8 c d . . .
H16 H -0.213(2) -0.0820(19) 0.2629(6) 0.049(6) Uiso 1 8 c d . . .
C17 C -0.0913(2) -0.07085(18) 0.21211(5) 0.0272(4) Uani 1 8 c d . . .
H17 H -0.0812(18) -0.1614(17) 0.2066(5) 0.033(5) Uiso 1 8 c d . . .

loop_
_atom_site_aniso_label
_atom_site_aniso_U_11
_atom_site_aniso_U_22
_atom_site_aniso_U_33
_atom_site_aniso_U_23
_atom_site_aniso_U_13
_atom_site_aniso_U_12
S1 0.0240(2) 0.0361(2) 0.01794(18) 0.0044(2) 0.0010(2) 0.0051(2)
C1 0.0349(11) 0.0204(9) 0.0382(11) -0.0017(9) -0.0064(10) -0.0060(9)
N1 0.0190(7) 0.0204(7) 0.0213(7) 0.0013(6) -0.0020(6) -0.0001(6)
S2 0.0316(2) 0.0188(2) 0.0312(2) 0.00001(19) 0.0017(2) 0.0010(2)
C2 0.0336(12) 0.0378(12) 0.0196(9) 0.0050(8) -0.0041(9) -0.0006(11)
C3 0.0178(8) 0.0246(10) 0.0311(10) -0.0002(9) 0.0011(8) 0.0033(8)
C4 0.0167(8) 0.0244(9) 0.0201(8) -0.0030(7) 0.0000(8) 0.0008(7)
C5 0.0159(8) 0.0196(8) 0.0213(8) -0.0025(7) -0.0012(7) 0.0057(7)
C6 0.0246(9) 0.0238(9) 0.0261(9) -0.0020(8) -0.0043(7) 0.0008(8)
C7 0.0296(10) 0.0247(10) 0.0319(10) 0.0087(8) 0.0022(9) 0.0010(9)
C8 0.0250(9) 0.0369(10) 0.0199(9) 0.0063(8) 0.0017(8) 0.0087(8)
C9 0.0231(9) 0.0343(10) 0.0227(9) -0.0076(8) -0.0024(8) 0.0023(9)
C10 0.0176(8) 0.0268(9) 0.0272(9) -0.0019(8) 0.0015(9) -0.0039(8)
C11 0.0161(8) 0.0225(8) 0.0185(8) -0.0016(7) -0.0010(7) -0.0050(7)
C12 0.0180(8) 0.0255(9) 0.0155(8) -0.0017(6) -0.0032(7) -0.0004(7)
C13 0.0284(10) 0.0282(10) 0.0249(9) -0.0036(8) -0.0006(8) 0.0028(9)
C14 0.0400(12) 0.0401(12) 0.0331(11) -0.0125(10) -0.0052(9) 0.0126(10)
C15 0.0292(11) 0.0639(15) 0.0217(9) -0.0147(10) 0.0023(9) 0.0061(10)
C16 0.0313(11) 0.0614(14) 0.0186(9) 0.0005(10) 0.0005(9) -0.0128(11)
C17 0.0282(10) 0.0343(11) 0.0192(9) -0.0022(8) 0.0006(8) -0.0067(9)

loop_
_atom_type_symbol
_atom_type_description
_atom_type_scat_dispersion_real
_atom_type_scat_dispersion_imag
_atom_type_scat_source
C C 0.0033 0.0016 'International Tables Vol C Tables 4.2.6.8 and 6.1.1.4'
H H 0.0000 0.0000 'International Tables Vol C Tables 4.2.6.8 and 6.1.1.4'
N N 0.0061 0.0033 'International Tables Vol C Tables 4.2.6.8 and 6.1.1.4'
S S 0.1246 0.1234 'International Tables Vol C Tables 4.2.6.8 and 6.1.1.4'

loop_
_geom_angle_atom_site_label_1
_geom_angle_atom_site_label_2
_geom_angle_atom_site_label_3
_geom_angle
_geom_angle_site_symmetry_1
_geom_angle_site_symmetry_3
_geom_angle_publ_flag
C1 N1 C2 108.94(15) . . ?
C1 N1 C3 109.18(14) . . ?
C2 N1 C3 108.57(14) . . ?
C1 N1 C4 111.50(13) . . ?
C2 N1 C4 107.84(13) . . ?
C3 N1 C4 110.75(13) . . ?
C5 C4 N1 114.84(13) . . ?
C6 C5 C10 118.55(15) . . ?
C6 C5 C4 119.75(15) . . ?
C10 C5 C4 121.66(15) . . ?
C7 C6 C5 120.18(17) . . ?
C8 C7 C6 120.78(18) . . ?
C9 C8 C7 119.50(16) . . ?
C8 C9 C10 120.10(18) . . ?
C9 C10 C5 120.85(18) . . ?
C12 C11 S1 117.00(11) . . ?
C12 C11 S2 118.37(11) . . ?
S1 C11 S2 124.63(9) . . ?
C13 C12 C17 118.09(16) . . ?
C13 C12 C11 120.62(14) . . ?
C17 C12 C11 121.30(15) . . ?
C14 C13 C12 120.84(18) . . ?
C15 C14 C13 120.6(2) . . ?
C14 C15 C16 119.33(19) . . ?
C15 C16 C17 120.58(19) . . ?
C16 C17 C12 120.52(18) . . ?

loop_
_geom_bond_atom_site_label_1
_geom_bond_atom_site_label_2
_geom_bond_distance
_geom_bond_site_symmetry_2
_geom_bond_publ_flag
S1 C11 1.6847(15) . ?
C1 N1 1.493(2) . ?
N1 C2 1.499(2) . ?
N1 C3 1.500(2) . ?
N1 C4 1.518(2) . ?
S2 C11 1.6886(17) . ?
C4 C5 1.502(2) . ?
C5 C6 1.391(2) . ?
C5 C10 1.391(2) . ?
C6 C7 1.382(2) . ?
C7 C8 1.381(2) . ?
C8 C9 1.376(3) . ?
C9 C10 1.384(2) . ?
C11 C12 1.492(2) . ?
C12 C13 1.395(2) . ?
C12 C17 1.396(2) . ?
C13 C14 1.380(3) . ?
C14 C15 1.379(3) . ?
C15 C16 1.380(3) . ?
C16 C17 1.387(2) . ?

loop_
_cod_related_entry_id
_cod_related_entry_database
_cod_related_entry_code
1 ChemSpider 30653886
